data_7059080
loop_
_publ_author_name
'Podjed, Nina'
'Stare, Petra'
'Koro\<sec, Romana Cerc'
'Alcaide, Mar\'ia M.'
'L\'opez-Serrano, Joaqu\'in'
'Modec, Barbara'

_publ_section_title
;
 3-Amino-1-propanol and N-methylaminoethanol: coordination to zinc(ii) vs.
 decomposition to ammonia
;
_journal_issue 2
_journal_name_full 'New Journal of Chemistry'
_journal_page_first 387
_journal_page_last 400
_journal_paper_doi 10.1039/C9NJ05005A
_journal_volume 44
_journal_year 2020
_chemical_formula_moiety 'C23 H21 N3 O5 Zn'
_chemical_formula_sum 'C23 H21 N3 O5 Zn'
_chemical_formula_weight 484.80
_space_group_crystal_system monoclinic
_space_group_IT_number 15
_space_group_name_Hall '-C 2yc'
_space_group_name_H-M_alt 'C 1 2/c 1'
_atom_sites_solution_hydrogens mixed
_audit_creation_date 2019-10-29
_audit_creation_method
;
Olex2 1.2
(compiled 2018.05.29 svn.r3508 for OlexSys, GUI svn.r5506)
;
_audit_update_record
;
2019-11-06 deposited with the CCDC.	2019-11-20 downloaded from the CCDC.
;
_cell_angle_alpha 90
_cell_angle_beta 108.031(12)
_cell_angle_gamma 90
_cell_formula_units_Z 4
_cell_length_a 19.156(3)
_cell_length_b 7.8984(7)
_cell_length_c 14.1312(13)
_cell_measurement_reflns_used 1606
_cell_measurement_temperature 150.00(10)
_cell_measurement_theta_max 28.3720
_cell_measurement_theta_min 3.0030
_cell_volume 2033.1(4)
_computing_cell_refinement 'CrysAlisPro 1.171.39.46e (Rigaku OD, 2018)'
_computing_data_collection 'CrysAlisPro 1.171.39.46e (Rigaku OD, 2018)'
_computing_data_reduction 'CrysAlisPro 1.171.39.46e (Rigaku OD, 2018)'
_computing_molecular_graphics 'Olex2 (Dolomanov et al., 2009)'
_computing_publication_material 'Olex2 (Dolomanov et al., 2009)'
_computing_structure_refinement 'ShelXL (Sheldrick, 2015)'
_computing_structure_solution 'SHELXT 2018/2 (Sheldrick, 2018)'
_diffrn_ambient_environment N~2~
_diffrn_ambient_temperature 150.00(10)
_diffrn_detector 'CCD plate'
_diffrn_detector_area_resol_mean 5.2466
_diffrn_detector_type Atlas
_diffrn_measured_fraction_theta_full 0.999
_diffrn_measured_fraction_theta_max 0.860
_diffrn_measurement_details
;
List of Runs (angles in degrees, time in seconds):

  # Type    Start    End  Width  t~exp~   \w     \q     \k     \f   Frames
#--------------------------------------------------------------------------
  1  \w    -17.00  16.00   1.00  135.00    --  -12.44 -99.00  90.00   33
  2  \w   -100.00 -58.00   1.00  135.00    --  -12.44-178.00 -90.00   42
  3  \w    -26.00  93.00   1.00  135.00    --   12.52   0.00-120.00  119
;
_diffrn_measurement_device 'four-circle diffractometer'
_diffrn_measurement_device_type 'SuperNova, Dual, Cu at home/near, Atlas'
_diffrn_measurement_method '\w scans'
_diffrn_orient_matrix_type 'CrysAlisPro convention (1999,Acta A55,543-557)'
_diffrn_orient_matrix_UB_11 -0.0200419000
_diffrn_orient_matrix_UB_12 -0.0767986000
_diffrn_orient_matrix_UB_13 -0.0075156000
_diffrn_orient_matrix_UB_21 0.0300145000
_diffrn_orient_matrix_UB_22 -0.0412033000
_diffrn_orient_matrix_UB_23 0.0349091000
_diffrn_orient_matrix_UB_31 -0.0145604000
_diffrn_orient_matrix_UB_32 0.0220301000
_diffrn_orient_matrix_UB_33 0.0388182000
_diffrn_radiation_monochromator mirror
_diffrn_radiation_probe x-ray
_diffrn_radiation_type MoK\a
_diffrn_radiation_wavelength 0.71073
_diffrn_reflns_av_R_equivalents 0.0292
_diffrn_reflns_av_unetI/netI 0.0444
_diffrn_reflns_Laue_measured_fraction_full 0.999
_diffrn_reflns_Laue_measured_fraction_max 0.860
_diffrn_reflns_limit_h_max 22
_diffrn_reflns_limit_h_min -26
_diffrn_reflns_limit_k_max 6
_diffrn_reflns_limit_k_min -10
_diffrn_reflns_limit_l_max 17
_diffrn_reflns_limit_l_min -17
_diffrn_reflns_number 4781
_diffrn_reflns_point_group_measured_fraction_full 0.999
_diffrn_reflns_point_group_measured_fraction_max 0.860
_diffrn_reflns_theta_full 25.242
_diffrn_reflns_theta_max 29.530
_diffrn_reflns_theta_min 2.811
_diffrn_source 'micro-focus sealed X-ray tube'
_diffrn_source_type 'SuperNova (Mo) X-ray Source'
_exptl_absorpt_coefficient_mu 1.251
_exptl_absorpt_correction_T_max 1.00000
_exptl_absorpt_correction_T_min 0.56742
_exptl_absorpt_correction_type multi-scan
_exptl_absorpt_process_details
;
CrysAlisPro 1.171.39.46e (Rigaku Oxford Diffraction, 2018)
Empirical absorption correction using spherical harmonics,
 implemented in SCALE3 ABSPACK scaling algorithm.
;
_exptl_crystal_colour colourless
_exptl_crystal_density_diffrn 1.584
_exptl_crystal_density_meas ?
_exptl_crystal_density_method 'not measured'
_exptl_crystal_description plate
_exptl_crystal_F_000 1000
_exptl_crystal_size_max 0.25
_exptl_crystal_size_mid 0.2
_exptl_crystal_size_min 0.03
_refine_diff_density_max 0.388
_refine_diff_density_min -1.134
_refine_diff_density_rms 0.067
_refine_ls_extinction_method none
_refine_ls_goodness_of_fit_ref 1.060
_refine_ls_hydrogen_treatment mixed
_refine_ls_matrix_type full
_refine_ls_number_parameters 177
_refine_ls_number_reflns 2447
_refine_ls_number_restraints 6
_refine_ls_restrained_S_all 1.060
_refine_ls_R_factor_all 0.0683
_refine_ls_R_factor_gt 0.0444
_refine_ls_shift/su_max 0.000
_refine_ls_shift/su_mean 0.000
_refine_ls_structure_factor_coef Fsqd
_refine_ls_weighting_details 'w=1/[\s^2^(Fo^2^)+(0.0357P)^2^+2.8033P] where P=(Fo^2^+2Fc^2^)/3'
_refine_ls_weighting_scheme calc
_refine_ls_wR_factor_gt 0.0911
_refine_ls_wR_factor_ref 0.1051
_reflns_Friedel_coverage 0.000
_reflns_number_gt 1847
_reflns_number_total 2447
_reflns_threshold_expression 'I > 2\s(I)'
_cod_data_source_file c9nj05005a3.cif
_cod_data_source_block 3
_cod_depositor_comments
;
The following automatic conversions were performed:

data item '_exptl_crystal_density_meas' value 'not measured' was
changed to '?' -- the value is perceived as not measured.

Automatic conversion script
Id: cif_fix_values 6909 2019-04-08 15:41:33Z antanas 

 Adding full bibliography for 7059078--7059083.cif.

 Adding full bibliography for 7059078--7059083.cif.
;
_cod_database_code 7059080
_shelx_shelxl_version_number 2018/3
_shelx_space_group_comment
;
The symmetry employed for this shelxl refinement is uniquely defined
by the following loop, which should always be used as a source of
symmetry information in preference to the above space-group names.
They are only intended as comments.
;
_shelx_estimated_absorpt_t_max 0.963
_shelx_estimated_absorpt_t_min 0.745

loop_
_space_group_symop_operation_xyz
'x, y, z'
'-x, y, -z+1/2'
'x+1/2, y+1/2, z'
'-x+1/2, y+1/2, -z+1/2'
'-x, -y, -z'
'x, -y, z-1/2'
'-x+1/2, -y+1/2, -z'
'x+1/2, -y+1/2, z-1/2'

loop_
_atom_site_label
_atom_site_type_symbol
_atom_site_fract_x
_atom_site_fract_y
_atom_site_fract_z
_atom_site_U_iso_or_equiv
_atom_site_adp_type
_atom_site_occupancy
_atom_site_site_symmetry_order
_atom_site_calc_flag
_atom_site_refinement_flags_posn
_atom_site_refinement_flags_adp
_atom_site_refinement_flags_occupancy
_atom_site_disorder_assembly
_atom_site_disorder_group
C10 C 0.36119(14) 0.8127(4) 0.62593(19) 0.0346(6) Uani 1 1 d . . . . .
C11 C 0.32716(15) 0.7861(4) 0.7004(2) 0.0435(7) Uani 1 1 d . . . . .
H11 H 0.349556 0.717576 0.754837 0.052 Uiso 1 1 calc R . . . .
C12 C 0.26117(16) 0.8615(5) 0.6920(2) 0.0490(8) Uani 1 1 d . . . . .
H12 H 0.239563 0.844050 0.741794 0.059 Uiso 1 1 calc R . . . .
C13 C 0.22545(17) 0.9635(5) 0.6111(2) 0.0543(9) Uani 1 1 d . . . . .
H13 H 0.180616 1.013326 0.607016 0.065 Uiso 1 1 calc R . . . .
C14 C 0.25695(16) 0.9897(5) 0.5378(2) 0.0515(8) Uani 1 1 d . . . . .
H14 H 0.233180 1.057472 0.483635 0.062 Uiso 1 1 calc R . . . .
C15 C 0.32494(15) 0.9154(4) 0.5432(2) 0.0427(7) Uani 1 1 d . . . . .
C16 C 0.35977(17) 0.9408(4) 0.4699(2) 0.0500(8) Uani 1 1 d . . . . .
H16 H 0.338368 1.010224 0.415478 0.060 Uiso 1 1 calc R . . . .
C17 C 0.42469(16) 0.8632(4) 0.4793(2) 0.0466(8) Uani 1 1 d . . . . .
H17 H 0.447700 0.878214 0.430795 0.056 Uiso 1 1 calc R . . . .
C18 C 0.45710(14) 0.7606(4) 0.56196(18) 0.0353(6) Uani 1 1 d . . . . .
C19 C 0.52881(15) 0.6698(4) 0.57200(19) 0.0349(6) Uani 1 1 d . . . . .
N1 N 0.42744(11) 0.7367(3) 0.63450(15) 0.0332(5) Uani 1 1 d . . . . .
O1 O 0.55363(11) 0.5766(2) 0.64695(15) 0.0422(5) Uani 1 1 d . . . . .
O11 O 0.55881(10) 0.6946(3) 0.50731(13) 0.0474(6) Uani 1 1 d . . . . .
Zn1 Zn 0.500000 0.56681(6) 0.750000 0.04435(19) Uani 1 2 d S T P . .
N2 N 0.5361(2) 0.3285(5) 0.7945(3) 0.0271(9) Uani 0.5 1 d D U . A -1
C21 C 0.4890(6) 0.1889(6) 0.746(2) 0.0342(18) Uani 0.5 1 d . U . A -1
H21A H 0.496335 0.093298 0.791128 0.041 Uiso 0.5 1 calc R . . A -1
H21B H 0.501604 0.153590 0.687592 0.041 Uiso 0.5 1 calc R . . A -1
C22 C 0.4100(4) 0.2433(10) 0.7160(8) 0.0349(17) Uani 0.5 1 d . U . A -1
H22A H 0.378907 0.152037 0.680455 0.042 Uiso 0.5 1 calc R . . A -1
H22B H 0.396130 0.268874 0.774896 0.042 Uiso 0.5 1 calc R . . A -1
C23 C 0.6119(4) 0.3009(11) 0.7929(8) 0.0370(19) Uani 0.5 1 d . U . A -1
H23A H 0.628314 0.190778 0.819291 0.055 Uiso 0.5 1 calc GR . . A -1
H23B H 0.643546 0.385723 0.832678 0.055 Uiso 0.5 1 calc GR . . A -1
H23C H 0.613168 0.308141 0.725627 0.055 Uiso 0.5 1 calc GR . . A -1
O2 O 0.3997(2) 0.3895(5) 0.6538(3) 0.0303(8) Uani 0.5 1 d . . . A -1
H2 H 0.539(3) 0.329(6) 0.8571(17) 0.018(12) Uiso 0.5 1 d D . . B -1
H2A H 0.407(3) 0.364(7) 0.605(4) 0.025(14) Uiso 0.5 1 d . . . C -1

loop_
_atom_site_aniso_label
_atom_site_aniso_U_11
_atom_site_aniso_U_22
_atom_site_aniso_U_33
_atom_site_aniso_U_23
_atom_site_aniso_U_13
_atom_site_aniso_U_12
C10 0.0299(13) 0.0398(16) 0.0342(13) -0.0150(12) 0.0100(11) -0.0101(13)
C11 0.0384(15) 0.0521(19) 0.0451(16) -0.0142(14) 0.0204(13) -0.0070(15)
C12 0.0360(15) 0.065(2) 0.0503(17) -0.0194(16) 0.0197(14) -0.0062(16)
C13 0.0320(15) 0.068(2) 0.059(2) -0.0244(18) 0.0089(15) -0.0011(16)
C14 0.0346(16) 0.064(2) 0.0475(17) -0.0138(16) 0.0007(14) -0.0014(16)
C15 0.0325(14) 0.053(2) 0.0382(14) -0.0152(14) 0.0044(12) -0.0104(14)
C16 0.0460(18) 0.065(2) 0.0349(14) -0.0020(15) 0.0072(13) -0.0055(17)
C17 0.0435(17) 0.068(2) 0.0297(13) -0.0052(14) 0.0133(12) -0.0126(16)
C18 0.0355(14) 0.0423(16) 0.0309(13) -0.0127(12) 0.0146(11) -0.0124(13)
C19 0.0406(15) 0.0361(15) 0.0342(13) -0.0161(12) 0.0204(12) -0.0145(13)
N1 0.0335(12) 0.0371(13) 0.0336(11) -0.0128(10) 0.0169(9) -0.0101(10)
O1 0.0594(13) 0.0315(10) 0.0523(11) 0.0022(9) 0.0415(10) 0.0040(10)
O11 0.0441(11) 0.0753(16) 0.0308(9) -0.0064(10) 0.0234(9) -0.0086(11)
Zn1 0.0709(4) 0.0253(3) 0.0585(3) 0.000 0.0517(3) 0.000
N2 0.032(2) 0.028(2) 0.025(2) -0.0004(17) 0.0136(18) 0.0030(19)
C21 0.050(5) 0.024(2) 0.033(4) -0.005(4) 0.019(7) -0.003(3)
C22 0.044(4) 0.031(4) 0.034(3) -0.005(3) 0.019(4) -0.006(3)
C23 0.032(4) 0.041(5) 0.040(4) 0.007(4) 0.014(4) 0.014(3)
O2 0.036(2) 0.031(2) 0.0268(18) -0.0002(16) 0.0127(16) 0.0004(17)

loop_
_atom_type_symbol
_atom_type_description
_atom_type_scat_dispersion_real
_atom_type_scat_dispersion_imag
_atom_type_scat_source
C C 0.0033 0.0016 'International Tables Vol C Tables 4.2.6.8 and 6.1.1.4'
H H 0.0000 0.0000 'International Tables Vol C Tables 4.2.6.8 and 6.1.1.4'
N N 0.0061 0.0033 'International Tables Vol C Tables 4.2.6.8 and 6.1.1.4'
O O 0.0106 0.0060 'International Tables Vol C Tables 4.2.6.8 and 6.1.1.4'
Zn Zn 0.2839 1.4301 'International Tables Vol C Tables 4.2.6.8 and 6.1.1.4'

loop_
_geom_angle_atom_site_label_1
_geom_angle_atom_site_label_2
_geom_angle_atom_site_label_3
_geom_angle
_geom_angle_site_symmetry_1
_geom_angle_site_symmetry_3
C11 C10 C15 118.6(3) . .
N1 C10 C11 119.7(3) . .
N1 C10 C15 121.8(2) . .
C10 C11 H11 120.1 . .
C12 C11 C10 119.8(3) . .
C12 C11 H11 120.1 . .
C11 C12 H12 119.1 . .
C11 C12 C13 121.9(3) . .
C13 C12 H12 119.1 . .
C12 C13 H13 120.3 . .
C14 C13 C12 119.3(3) . .
C14 C13 H13 120.3 . .
C13 C14 H14 119.5 . .
C13 C14 C15 120.9(3) . .
C15 C14 H14 119.5 . .
C14 C15 C10 119.5(3) . .
C14 C15 C16 122.8(3) . .
C16 C15 C10 117.8(3) . .
C15 C16 H16 120.3 . .
C17 C16 C15 119.5(3) . .
C17 C16 H16 120.3 . .
C16 C17 H17 120.0 . .
C16 C17 C18 120.0(3) . .
C18 C17 H17 120.0 . .
C17 C18 C19 120.4(2) . .
N1 C18 C17 122.7(3) . .
N1 C18 C19 116.8(2) . .
O1 C19 C18 116.8(2) . .
O11 C19 C18 118.1(3) . .
O11 C19 O1 125.1(3) . .
C10 N1 Zn1 132.45(17) . .
C18 N1 C10 118.2(2) . .
C18 N1 Zn1 109.30(18) . .
C19 O1 Zn1 118.98(17) . .
N1 Zn1 N1 106.17(11) 2_656 .
N1 Zn1 O2 74.44(10) . .
N1 Zn1 O2 164.12(10) 2_656 .
O1 Zn1 N1 77.95(8) . .
O1 Zn1 N1 99.37(8) . 2_656
O1 Zn1 N1 99.37(8) 2_656 .
O1 Zn1 N1 77.95(8) 2_656 2_656
O1 Zn1 O1 175.62(11) 2_656 .
O1 Zn1 N2 90.71(11) 2_656 .
O1 Zn1 N2 93.34(11) . .
O1 Zn1 O2 86.26(11) 2_656 .
O1 Zn1 O2 96.28(11) . .
N2 Zn1 N1 104.73(13) . 2_656
N2 Zn1 N1 148.85(13) . .
N2 Zn1 O2 76.93(15) . .
Zn1 N2 H2 103(3) . .
C21 N2 Zn1 116.9(6) . .
C21 N2 C23 110.5(7) . .
C21 N2 H2 108(4) . .
C23 N2 Zn1 111.9(4) . .
C23 N2 H2 106(3) . .
N2 C21 H21A 109.7 . .
N2 C21 H21B 109.7 . .
N2 C21 C22 109.9(6) . .
H21A C21 H21B 108.2 . .
C22 C21 H21A 109.7 . .
C22 C21 H21B 109.7 . .
C21 C22 H22A 109.7 . .
C21 C22 H22B 109.7 . .
H22A C22 H22B 108.2 . .
O2 C22 C21 109.9(9) . .
O2 C22 H22A 109.7 . .
O2 C22 H22B 109.7 . .
N2 C23 H23A 109.5 . .
N2 C23 H23B 109.5 . .
N2 C23 H23C 109.5 . .
H23A C23 H23B 109.5 . .
H23A C23 H23C 109.5 . .
H23B C23 H23C 109.5 . .
Zn1 O2 H2A 108(4) . .
C22 O2 Zn1 100.8(4) . .
C22 O2 H2A 108(4) . .

loop_
_geom_bond_atom_site_label_1
_geom_bond_atom_site_label_2
_geom_bond_distance
C10 C11 1.414(4)
C10 C15 1.416(4)
C10 N1 1.375(3)
C11 H11 0.9300
C11 C12 1.369(4)
C12 H12 0.9300
C12 C13 1.393(5)
C13 H13 0.9300
C13 C14 1.366(4)
C14 H14 0.9300
C14 C15 1.409(4)
C15 C16 1.409(4)
C16 H16 0.9300
C16 C17 1.355(4)
C17 H17 0.9300
C17 C18 1.399(4)
C18 C19 1.517(4)
C18 N1 1.330(3)
C19 O1 1.256(3)
C19 O11 1.237(3)
N1 Zn1 2.234(2)
O1 Zn1 2.0269(16)
Zn1 N2 2.036(4)
Zn1 O2 2.425(4)
N2 C21 1.456(12)
N2 C23 1.476(8)
N2 H2 0.870(19)
C21 H21A 0.9700
C21 H21B 0.9700
C21 C22 1.502(14)
C22 H22A 0.9700
C22 H22B 0.9700
C22 O2 1.427(9)
C23 H23A 0.9600
C23 H23B 0.9600
C23 H23C 0.9600
O2 H2A 0.78(5)

loop_
_geom_hbond_atom_site_label_D
_geom_hbond_atom_site_label_H
_geom_hbond_atom_site_label_A
_geom_hbond_distance_DH
_geom_hbond_distance_HA
_geom_hbond_distance_DA
_geom_hbond_angle_DHA
_geom_hbond_site_symmetry_A
_geom_hbond_publ_flag
N2 H2 O11 0.870(19) 2.05(2) 2.907(4) 171(5) 6_566 yes
O2 H2A O11 0.78(5) 1.94(5) 2.717(4) 172(6) 5_666 yes

loop_
_geom_torsion_atom_site_label_1
_geom_torsion_atom_site_label_2
_geom_torsion_atom_site_label_3
_geom_torsion_atom_site_label_4
_geom_torsion
C10 C11 C12 C13 0.7(5)
C10 C15 C16 C17 2.0(4)
C11 C10 C15 C14 0.8(4)
C11 C10 C15 C16 179.8(3)
C11 C10 N1 C18 178.3(2)
C11 C10 N1 Zn1 -0.3(4)
C11 C12 C13 C14 -0.1(5)
C12 C13 C14 C15 -0.2(5)
C13 C14 C15 C10 -0.2(5)
C13 C14 C15 C16 -179.2(3)
C14 C15 C16 C17 -179.1(3)
C15 C10 C11 C12 -1.1(4)
C15 C10 N1 C18 -0.6(4)
C15 C10 N1 Zn1 -179.20(19)
C15 C16 C17 C18 -0.8(5)
C16 C17 C18 C19 178.5(3)
C16 C17 C18 N1 -1.2(5)
C17 C18 C19 O1 -178.3(3)
C17 C18 C19 O11 2.8(4)
C17 C18 N1 C10 1.9(4)
C17 C18 N1 Zn1 -179.2(2)
C18 C19 O1 Zn1 -3.5(3)
C19 C18 N1 C10 -177.8(2)
C19 C18 N1 Zn1 1.1(3)
N1 C10 C11 C12 -180.0(3)
N1 C10 C15 C14 179.7(3)
N1 C10 C15 C16 -1.3(4)
N1 C18 C19 O1 1.4(4)
N1 C18 C19 O11 -177.5(2)
O11 C19 O1 Zn1 175.3(2)
Zn1 N2 C21 C22 -31(2)
N2 C21 C22 O2 56.2(19)
C21 C22 O2 Zn1 -48.6(11)
C23 N2 C21 C22 -160.2(14)
